data_2241880
loop_
_publ_author_name
'Ziki, Eric'
'Yoda, Jules'
'Djand\'e, Abdoulaye'
'Saba, Adama'
'Kakou-Yao, Rita'

_publ_section_title
;
 Crystal structure of 2-oxo-2<i>H</i>-chromen-3-yl propanoate
;
_journal_issue 11
_journal_name_full 'Acta Crystallographica Section E'
_journal_page_first 1562
_journal_page_last 1564
_journal_paper_doi 10.1107/S2056989016015279
_journal_volume 72
_journal_year 2016
_chemical_formula_iupac 'C12 H10 O4'
_chemical_formula_moiety 'C12 H10 O4'
_chemical_formula_sum 'C12 H10 O4'
_chemical_formula_weight 218.20
_chemical_melting_point 351
_chemical_name_systematic
;
2-Oxo-2<i>H</i>-chromen-3-yl propanoate
;
_space_group_crystal_system monoclinic
_space_group_IT_number 14
_space_group_name_Hall '-P 2ybc'
_space_group_name_H-M_alt 'P 1 21/c 1'
_symmetry_space_group_name_Hall '-P 2ybc'
_symmetry_space_group_name_H-M 'P 1 21/c 1'
_atom_sites_solution_hydrogens geom
_atom_sites_solution_primary direct
_atom_sites_solution_secondary difmap
_audit_creation_method SHELXL-2013
_cell_angle_alpha 90
_cell_angle_beta 94.881(3)
_cell_angle_gamma 90
_cell_formula_units_Z 4
_cell_length_a 12.1179(4)
_cell_length_b 5.7243(2)
_cell_length_c 15.3275(5)
_cell_measurement_reflns_used 3028
_cell_measurement_temperature 293(2)
_cell_measurement_theta_max 68.6
_cell_measurement_theta_min 5.8
_cell_volume 1059.36(6)
_computing_cell_refinement
;
CrysAlis PRO (Agilent, 2014)
;
_computing_data_collection
;
CrysAlis PRO (Agilent, 2014)
;
_computing_data_reduction
;
CrysAlis PRO (Agilent, 2014)
;
_computing_molecular_graphics
;
PLATON (Spek, 2009)
;
_computing_publication_material
;
publCIF (Westrip, 2010)
;
_computing_structure_refinement
;
SHELXL2013 (Sheldrick, 2015)
;
_computing_structure_solution
;
SHELXS97 (Sheldrick, 2008)
;
_diffrn_ambient_temperature 293(2)
_diffrn_detector_area_resol_mean 5.3048
_diffrn_measured_fraction_theta_full 0.994
_diffrn_measured_fraction_theta_max 0.985
_diffrn_measurement_device_type
;
Agilent SuperNova Dual (Cu at zero) Source diffractometer
with an AtlasS2 detector
;
_diffrn_measurement_method '\w scan'
_diffrn_radiation_monochromator mirror
_diffrn_radiation_type CuK\a
_diffrn_radiation_wavelength 1.54184
_diffrn_reflns_av_R_equivalents 0.0197
_diffrn_reflns_limit_h_max 14
_diffrn_reflns_limit_h_min -14
_diffrn_reflns_limit_k_max 6
_diffrn_reflns_limit_k_min -6
_diffrn_reflns_limit_l_max 18
_diffrn_reflns_limit_l_min -15
_diffrn_reflns_number 6028
_diffrn_reflns_theta_full 67.684
_diffrn_reflns_theta_max 68.857
_diffrn_reflns_theta_min 3.661
_diffrn_standards_number 0
_exptl_absorpt_coefficient_mu 0.869
_exptl_absorpt_correction_T_max 1.00000
_exptl_absorpt_correction_T_min 0.77840
_exptl_absorpt_correction_type multi-scan
_exptl_absorpt_process_details
;
(CrysAlis PRO; Agilent, 2014)
;
_exptl_crystal_colour colourless
_exptl_crystal_density_diffrn 1.368
_exptl_crystal_description Prism
_exptl_crystal_F_000 456
_exptl_crystal_size_max 0.46
_exptl_crystal_size_mid 0.16
_exptl_crystal_size_min 0.08
_refine_diff_density_max 0.155
_refine_diff_density_min -0.160
_refine_ls_extinction_method none
_refine_ls_goodness_of_fit_ref 1.062
_refine_ls_hydrogen_treatment constr
_refine_ls_matrix_type full
_refine_ls_number_constraints 40
_refine_ls_number_parameters 145
_refine_ls_number_reflns 1930
_refine_ls_number_restraints 0
_refine_ls_restrained_S_all 1.062
_refine_ls_R_factor_all 0.0442
_refine_ls_R_factor_gt 0.0382
_refine_ls_shift/su_max 0.000
_refine_ls_shift/su_mean 0.000
_refine_ls_structure_factor_coef Fsqd
_refine_ls_weighting_details 'w=1/[\s^2^(Fo^2^)+(0.0631P)^2^+0.1085P] where P=(Fo^2^+2Fc^2^)/3'
_refine_ls_weighting_scheme calc
_refine_ls_wR_factor_gt 0.1101
_refine_ls_wR_factor_ref 0.1168
_reflns_number_gt 1655
_reflns_number_total 1930
_reflns_threshold_expression 'I > 2\s(I)'
_cod_data_source_file hb7613sup1.cif
_cod_data_source_block I
_cod_database_code 2241880
_shelx_space_group_comment
;
The symmetry employed for this shelxl refinement is uniquely defined
by the following loop, which should always be used as a source of
symmetry information in preference to the above space-group names.
They are only intended as comments.
;
_shelx_estimated_absorpt_t_min 0.691
_shelx_estimated_absorpt_t_max 0.934
_shelxl_version_number .2013

loop_
_space_group_symop_operation_xyz
'x, y, z'
'-x, y+1/2, -z+1/2'
'-x, -y, -z'
'x, -y-1/2, z-1/2'

loop_
_atom_site_type_symbol
_atom_site_label
_atom_site_fract_x
_atom_site_fract_y
_atom_site_fract_z
_atom_site_U_iso_or_equiv
_atom_site_adp_type
_atom_site_calc_flag
_atom_site_occupancy
O O1 0.08845(8) 0.19504(17) 0.44462(6) 0.0505(3) Uani d 1
O O3 0.36752(8) 0.39585(19) 0.41680(7) 0.0567(3) Uani d 1
C C9 0.02550(11) 0.3708(2) 0.40435(8) 0.0426(3) Uani d 1
C C2 0.25245(11) 0.3964(2) 0.40998(9) 0.0466(3) Uani d 1
C C3 0.19407(11) 0.5719(2) 0.37284(8) 0.0455(3) Uani d 1
H H3 0.2298 0.6985 0.3497 0.055 Uiso calc 1
C C4 0.07494(11) 0.5644(2) 0.36879(8) 0.0420(3) Uani d 1
C C8 -0.08834(12) 0.3450(3) 0.40123(9) 0.0521(3) Uani d 1
H H8 -0.1198 0.2150 0.4258 0.063 Uiso calc 1
C C1 0.20130(12) 0.1982(2) 0.45088(9) 0.0492(3) Uani d 1
O O4 0.36176(9) 0.1032(2) 0.31915(8) 0.0683(3) Uani d 1
O O2 0.24985(10) 0.0406(2) 0.48893(8) 0.0695(3) Uani d 1
C C5 0.00553(12) 0.7361(2) 0.32863(9) 0.0497(3) Uani d 1
H H5 0.0362 0.8676 0.3045 0.060 Uiso calc 1
C C6 -0.10727(13) 0.7114(3) 0.32463(10) 0.0566(4) Uani d 1
H H6 -0.1527 0.8257 0.2975 0.068 Uiso calc 1
C C7 -0.15398(12) 0.5169(3) 0.36080(10) 0.0567(4) Uani d 1
H H7 -0.2306 0.5022 0.3578 0.068 Uiso calc 1
C C10 0.41542(12) 0.2272(3) 0.36892(10) 0.0530(3) Uani d 1
C C11 0.53858(13) 0.2315(4) 0.38698(13) 0.0728(5) Uani d 1
H H11A 0.5644 0.3905 0.3808 0.087 Uiso calc 1
H H11B 0.5576 0.1839 0.4471 0.087 Uiso calc 1
C C12 0.59736(16) 0.0768(5) 0.32791(15) 0.0858(6) Uani d 1
H H12A 0.6758 0.0871 0.3428 0.129 Uiso calc 1
H H12B 0.5806 0.1252 0.2683 0.129 Uiso calc 1
H H12C 0.5736 -0.0817 0.3346 0.129 Uiso calc 1

loop_
_atom_site_aniso_label
_atom_site_aniso_U_11
_atom_site_aniso_U_22
_atom_site_aniso_U_33
_atom_site_aniso_U_12
_atom_site_aniso_U_13
_atom_site_aniso_U_23
O1 0.0500(5) 0.0463(5) 0.0557(5) -0.0037(4) 0.0068(4) 0.0091(4)
O3 0.0398(5) 0.0614(6) 0.0686(6) -0.0025(4) 0.0019(4) -0.0145(5)
C9 0.0453(7) 0.0438(6) 0.0394(6) -0.0015(5) 0.0069(5) -0.0014(5)
C2 0.0395(7) 0.0505(7) 0.0499(7) -0.0036(5) 0.0052(5) -0.0083(5)
C3 0.0468(7) 0.0425(7) 0.0485(7) -0.0072(5) 0.0109(5) -0.0037(5)
C4 0.0459(7) 0.0411(6) 0.0398(6) -0.0018(5) 0.0083(5) -0.0037(5)
C8 0.0473(7) 0.0570(8) 0.0535(7) -0.0083(6) 0.0125(6) -0.0022(6)
C1 0.0506(7) 0.0490(7) 0.0479(7) 0.0031(6) 0.0034(5) 0.0009(6)
O4 0.0510(6) 0.0805(8) 0.0730(7) -0.0006(5) 0.0025(5) -0.0238(6)
O2 0.0665(7) 0.0669(7) 0.0749(7) 0.0122(6) 0.0041(6) 0.0197(6)
C5 0.0575(8) 0.0450(7) 0.0474(7) 0.0025(6) 0.0100(6) 0.0013(5)
C6 0.0548(8) 0.0611(9) 0.0540(7) 0.0145(7) 0.0065(6) -0.0010(6)
C7 0.0411(7) 0.0715(9) 0.0584(8) 0.0027(6) 0.0097(6) -0.0069(7)
C10 0.0450(8) 0.0594(8) 0.0545(7) 0.0007(6) 0.0038(6) -0.0053(6)
C11 0.0430(8) 0.0917(13) 0.0829(11) 0.0053(8) -0.0003(7) -0.0168(10)
C12 0.0526(10) 0.1094(16) 0.0951(13) 0.0179(10) 0.0050(9) -0.0168(12)

loop_
_atom_type_symbol
_atom_type_description
_atom_type_scat_dispersion_real
_atom_type_scat_dispersion_imag
_atom_type_scat_source
C C 0.0181 0.0091 'International Tables Vol C Tables 4.2.6.8 and 6.1.1.4'
H H 0.0000 0.0000 'International Tables Vol C Tables 4.2.6.8 and 6.1.1.4'
O O 0.0492 0.0322 'International Tables Vol C Tables 4.2.6.8 and 6.1.1.4'

loop_
_geom_angle_atom_site_label_1
_geom_angle_atom_site_label_2
_geom_angle_atom_site_label_3
_geom_angle
C1 O1 C9 122.43(10)
C10 O3 C2 115.41(11)
O1 C9 C8 116.74(12)
O1 C9 C4 121.11(12)
C8 C9 C4 122.15(13)
C3 C2 O3 121.88(12)
C3 C2 C1 122.80(12)
O3 C2 C1 115.22(12)
C2 C3 C4 119.40(12)
C2 C3 H3 120.3
C4 C3 H3 120.3
C9 C4 C5 117.88(12)
C9 C4 C3 118.03(12)
C5 C4 C3 124.05(12)
C7 C8 C9 118.32(13)
C7 C8 H8 120.8
C9 C8 H8 120.8
O2 C1 O1 118.14(13)
O2 C1 C2 125.74(14)
O1 C1 C2 116.12(12)
C6 C5 C4 120.43(13)
C6 C5 H5 119.8
C4 C5 H5 119.8
C5 C6 C7 120.31(14)
C5 C6 H6 119.8
C7 C6 H6 119.8
C8 C7 C6 120.90(14)
C8 C7 H7 119.6
C6 C7 H7 119.6
O4 C10 O3 121.89(13)
O4 C10 C11 127.56(15)
O3 C10 C11 110.52(13)
C12 C11 C10 113.50(15)
C12 C11 H11A 108.9
C10 C11 H11A 108.9
C12 C11 H11B 108.9
C10 C11 H11B 108.9
H11A C11 H11B 107.7
C11 C12 H12A 109.5
C11 C12 H12B 109.5
H12A C12 H12B 109.5
C11 C12 H12C 109.5
H12A C12 H12C 109.5
H12B C12 H12C 109.5

loop_
_geom_bond_atom_site_label_1
_geom_bond_atom_site_label_2
_geom_bond_distance
O1 C1 1.3628(17)
O1 C9 1.3769(17)
O3 C10 1.3713(18)
O3 C2 1.3893(17)
C9 C8 1.3842(19)
C9 C4 1.3926(18)
C2 C3 1.329(2)
C2 C1 1.460(2)
C3 C4 1.4403(19)
C3 H3 0.9300
C4 C5 1.401(2)
C8 C7 1.379(2)
C8 H8 0.9300
C1 O2 1.2004(18)
O4 C10 1.1932(19)
C5 C6 1.370(2)
C5 H5 0.9300
C6 C7 1.386(2)
C6 H6 0.9300
C7 H7 0.9300
C10 C11 1.495(2)
C11 C12 1.491(3)
C11 H11A 0.9700
C11 H11B 0.9700
C12 H12A 0.9600
C12 H12B 0.9600
C12 H12C 0.9600

loop_
_geom_hbond_atom_site_label_D
_geom_hbond_atom_site_label_H
_geom_hbond_atom_site_label_A
_geom_hbond_site_symmetry_A
_geom_hbond_distance_DH
_geom_hbond_distance_HA
_geom_hbond_distance_DA
_geom_hbond_angle_DHA
C8 H8 O2 3_556 0.93 2.59 3.4783(19) 161
C5 H5 Cg2 2_555 0.93 2.78 3.4959(16) 134

loop_
_geom_torsion_atom_site_label_1
_geom_torsion_atom_site_label_2
_geom_torsion_atom_site_label_3
_geom_torsion_atom_site_label_4
_geom_torsion
C1 O1 C9 C8 179.07(12)
C1 O1 C9 C4 -0.99(18)
C10 O3 C2 C3 -113.91(15)
C10 O3 C2 C1 69.53(17)
O3 C2 C3 C4 -179.09(11)
C1 C2 C3 C4 -2.8(2)
O1 C9 C4 C5 179.85(11)
C8 C9 C4 C5 -0.21(19)
O1 C9 C4 C3 1.98(17)
C8 C9 C4 C3 -178.08(12)
C2 C3 C4 C9 -0.08(18)
C2 C3 C4 C5 -177.81(12)
O1 C9 C8 C7 -179.53(12)
C4 C9 C8 C7 0.5(2)
C9 O1 C1 O2 178.23(13)
C9 O1 C1 C2 -1.73(18)
C3 C2 C1 O2 -176.26(14)
O3 C2 C1 O2 0.3(2)
C3 C2 C1 O1 3.69(19)
O3 C2 C1 O1 -179.78(10)
C9 C4 C5 C6 -0.27(19)
C3 C4 C5 C6 177.46(12)
C4 C5 C6 C7 0.4(2)
C9 C8 C7 C6 -0.4(2)
C5 C6 C7 C8 -0.1(2)
C2 O3 C10 O4 6.2(2)
C2 O3 C10 C11 -175.47(14)
O4 C10 C11 C12 6.5(3)
O3 C10 C11 C12 -171.65(17)

_cod_database_fobs_code 2241880
